data_1504667
loop_
_publ_author_name
'Arroyo, Yolanda'
'Meana, Angela'
'Sanz-Tejedor, M Ascensi\'on'
'Ruano, Jos\'e Luis Garc\'ia'

_publ_section_title
;
 Stereoselective alkylidenation of ketones with
 2-(p-toluenesulfinyl)benzyl iodide: synthesis of enantiomerically pure
 trisubstituted epoxides.
;
_journal_issue 11
_journal_name_full 'Organic letters'
_journal_page_first 2151
_journal_page_last 2154
_journal_paper_doi 10.1021/ol8005387
_journal_volume 10
_journal_year 2008
_chemical_formula_sum 'C25 H24 O3 S'
_chemical_formula_weight 404.50
_chemical_name_systematic
; 
 ? 
;
_space_group_IT_number 19
_symmetry_cell_setting orthorhombic
_symmetry_space_group_name_Hall 'P 2ac 2ab'
_symmetry_space_group_name_H-M 'P 21 21 21'
_atom_sites_solution_hydrogens geom
_atom_sites_solution_primary direct
_atom_sites_solution_secondary difmap
_audit_creation_method SHELXL-97
_cell_angle_alpha 90.00
_cell_angle_beta 90.00
_cell_angle_gamma 90.00
_cell_formula_units_Z 4
_cell_length_a 9.2897(13)
_cell_length_b 11.0292(16)
_cell_length_c 20.409(3)
_cell_measurement_temperature 298(2)
_cell_volume 2091.1(5)
_computing_cell_refinement 'Bruker XSCANS'
_computing_data_collection 'Bruker XSCANS'
_computing_data_reduction 'Bruker SHELXTL'
_computing_molecular_graphics 'Bruker SHELXTL'
_computing_publication_material 'Bruker SHELXTL'
_computing_structure_refinement 'SHELXL-97 (Sheldrick, 1997)'
_computing_structure_solution 'SHELXS-97 (Sheldrick, 1990)'
_diffrn_ambient_temperature 298(2)
_diffrn_measured_fraction_theta_full 1.000
_diffrn_measured_fraction_theta_max 1.000
_diffrn_measurement_device_type 'CCD area detector'
_diffrn_measurement_method 'phi and omega scans'
_diffrn_radiation_monochromator graphite
_diffrn_radiation_source 'fine-focus sealed tube'
_diffrn_radiation_type MoK\a
_diffrn_radiation_wavelength 0.71073
_diffrn_reflns_av_R_equivalents 0.0580
_diffrn_reflns_av_sigmaI/netI 0.0385
_diffrn_reflns_limit_h_max 10
_diffrn_reflns_limit_h_min -10
_diffrn_reflns_limit_k_max 12
_diffrn_reflns_limit_k_min 0
_diffrn_reflns_limit_l_max 23
_diffrn_reflns_limit_l_min 0
_diffrn_reflns_number 18386
_diffrn_reflns_theta_full 24.71
_diffrn_reflns_theta_max 24.71
_diffrn_reflns_theta_min 2.00
_exptl_absorpt_coefficient_mu 0.178
_exptl_absorpt_correction_T_max 1.000000
_exptl_absorpt_correction_T_min 0.632928
_exptl_absorpt_correction_type SADABS
_exptl_crystal_colour COLORLESS
_exptl_crystal_density_diffrn 1.285
_exptl_crystal_density_method 'not measured'
_exptl_crystal_description BLOCK
_exptl_crystal_F_000 856
_exptl_crystal_size_max 0.15
_exptl_crystal_size_mid 0.14
_exptl_crystal_size_min 0.06
_refine_diff_density_max 0.177
_refine_diff_density_min -0.195
_refine_diff_density_rms 0.036
_refine_ls_abs_structure_details 'Flack H D (1983), Acta Cryst. A39, 876-881'
_refine_ls_abs_structure_Flack 0.00(9)
_refine_ls_extinction_method none
_refine_ls_goodness_of_fit_ref 1.058
_refine_ls_hydrogen_treatment mixed
_refine_ls_matrix_type full
_refine_ls_number_parameters 266
_refine_ls_number_reflns 3549
_refine_ls_number_restraints 0
_refine_ls_restrained_S_all 1.058
_refine_ls_R_factor_all 0.0611
_refine_ls_R_factor_gt 0.0402
_refine_ls_shift/su_max 0.674
_refine_ls_shift/su_mean 0.003
_refine_ls_structure_factor_coef Fsqd
_refine_ls_weighting_details 'calc w=1/[\s^2^(Fo^2^)+(0.0331P)^2^+0.5485P] where P=(Fo^2^+2Fc^2^)/3'
_refine_ls_weighting_scheme calc
_refine_ls_wR_factor_gt 0.0806
_refine_ls_wR_factor_ref 0.0916
_reflns_number_gt 2819
_reflns_number_total 3549
_reflns_threshold_expression >2sigma(I)
_cod_data_source_file ol8005387-file002.cif
_cod_data_source_block amr314a
_cod_depositor_comments
;
The following automatic conversions were performed:

'_symmetry_cell_setting' value 'Orthorhombic' changed to
'orthorhombic' according to
/home/saulius/struct/CIF-dictionaries/cif_core.dic dictionary named
'cif_core.dic' version 2.4.1 from 2010-06-29.

Automatic conversion script
Id: cif_fix_values 1715 2011-07-08 13:25:40Z adriana 
;
_cod_original_cell_volume 2091.0(5)
_cod_original_sg_symbol_H-M P2(1)2(1)2(1)
_cod_database_code 1504667

loop_
_symmetry_equiv_pos_as_xyz
'x, y, z'
'-x+1/2, -y, z+1/2'
'-x, y+1/2, -z+1/2'
'x+1/2, -y+1/2, -z'

loop_
_atom_site_label
_atom_site_type_symbol
_atom_site_fract_x
_atom_site_fract_y
_atom_site_fract_z
_atom_site_U_iso_or_equiv
_atom_site_adp_type
_atom_site_occupancy
_atom_site_symmetry_multiplicity
_atom_site_calc_flag
_atom_site_refinement_flags
C1 C 0.7642(3) 0.5438(2) 0.80148(12) 0.0379(6) Uani 1 1 d .
H1 H 0.8673 0.5470 0.8117 0.045 Uiso 1 1 calc R
O2 O 0.7506(2) 0.53326(18) 0.73215(9) 0.0532(5) Uani 1 1 d .
H2 H 0.8173 0.4925 0.7178 0.080 Uiso 1 1 calc R
C2 C 0.6999(3) 0.6649(2) 0.82025(11) 0.0349(6) Uani 1 1 d .
C3 C 0.7747(3) 0.7734(2) 0.81502(11) 0.0379(6) Uani 1 1 d .
C4 C 0.7099(3) 0.8837(2) 0.82889(14) 0.0481(7) Uani 1 1 d .
H4 H 0.7615 0.9555 0.8243 0.058 Uiso 1 1 calc R
C5 C 0.5691(3) 0.8865(3) 0.84949(14) 0.0505(8) Uani 1 1 d .
H5 H 0.5254 0.9602 0.8591 0.061 Uiso 1 1 calc R
C6 C 0.4930(3) 0.7809(3) 0.85587(13) 0.0475(7) Uani 1 1 d .
H6 H 0.3979 0.7830 0.8700 0.057 Uiso 1 1 calc R
C7 C 0.5572(3) 0.6718(2) 0.84146(13) 0.0407(6) Uani 1 1 d .
H7 H 0.5042 0.6008 0.8459 0.049 Uiso 1 1 calc R
S1 S 0.95648(8) 0.78238(7) 0.78258(4) 0.0517(2) Uani 1 1 d .
O1 O 0.9924(2) 0.91473(19) 0.78527(13) 0.0762(7) Uani 1 1 d .
C8 C 1.0560(3) 0.7115(3) 0.84632(13) 0.0439(6) Uani 1 1 d .
C9 C 1.0636(3) 0.7580(3) 0.90914(14) 0.0515(8) Uani 1 1 d .
H9 H 1.0167 0.8300 0.9194 0.062 Uiso 1 1 calc R
C10 C 1.1408(3) 0.6973(3) 0.95638(15) 0.0575(8) Uani 1 1 d .
H10 H 1.1457 0.7293 0.9985 0.069 Uiso 1 1 calc R
C11 C 1.2119(3) 0.5894(3) 0.94262(15) 0.0562(8) Uani 1 1 d .
C12 C 1.2062(3) 0.5470(3) 0.87909(16) 0.0563(8) Uani 1 1 d .
H12 H 1.2546 0.4758 0.8685 0.068 Uiso 1 1 calc R
C13 C 1.1313(3) 0.6067(3) 0.83097(14) 0.0468(7) Uani 1 1 d .
H13 H 1.1310 0.5771 0.7883 0.056 Uiso 1 1 calc R
C14 C 1.2919(5) 0.5210(4) 0.99488(18) 0.0946(14) Uani 1 1 d .
H14A H 1.2663 0.4368 0.9929 0.142 Uiso 1 1 calc R
H14B H 1.2668 0.5530 1.0371 0.142 Uiso 1 1 calc R
H14C H 1.3936 0.5296 0.9880 0.142 Uiso 1 1 calc R
C15 C 0.7015(3) 0.4365(2) 0.83774(13) 0.0390(6) Uani 1 1 d .
C16 C 0.6439(4) 0.3436(3) 0.80650(14) 0.0587(9) Uani 1 1 d .
H16 H 0.6378 0.3464 0.7610 0.070 Uiso 1 1 calc R
C17 C 0.5879(4) 0.2341(3) 0.84150(16) 0.0758(11) Uani 1 1 d .
H17A H 0.5106 0.1984 0.8160 0.091 Uiso 1 1 calc R
H17B H 0.6643 0.1745 0.8451 0.091 Uiso 1 1 calc R
C18 C 0.5335(4) 0.2638(3) 0.90815(15) 0.0641(9) Uani 1 1 d .
H18A H 0.5237 0.1895 0.9332 0.077 Uiso 1 1 calc R
H18B H 0.4387 0.3001 0.9044 0.077 Uiso 1 1 calc R
C19 C 0.6311(3) 0.3494(2) 0.94458(13) 0.0420(7) Uani 1 1 d .
C20 C 0.7124(3) 0.4338(2) 0.91015(12) 0.0356(6) Uani 1 1 d .
C21 C 0.8021(3) 0.5131(2) 0.94448(14) 0.0465(7) Uani 1 1 d .
H21 H 0.8586 0.5685 0.9218 0.056 Uiso 1 1 calc R
C22 C 0.8070(4) 0.5094(3) 1.01140(15) 0.0512(8) Uani 1 1 d .
H22 H 0.8673 0.5627 1.0336 0.061 Uiso 1 1 calc R
C23 C 0.7244(3) 0.4286(3) 1.04665(14) 0.0500(8) Uani 1 1 d .
H23 H 0.7279 0.4276 1.0922 0.060 Uiso 1 1 calc R
C24 C 0.6362(3) 0.3491(3) 1.01293(14) 0.0494(7) Uani 1 1 d .
O3 O 0.5478(3) 0.2672(2) 1.04271(10) 0.0818(7) Uani 1 1 d .
C25 C 0.5375(4) 0.2698(3) 1.11246(14) 0.0840(11) Uani 1 1 d .
H25A H 0.6308 0.2556 1.1312 0.126 Uiso 1 1 calc R
H25B H 0.4722 0.2078 1.1268 0.126 Uiso 1 1 calc R
H25C H 0.5025 0.3476 1.1263 0.126 Uiso 1 1 calc R

loop_
_atom_site_aniso_label
_atom_site_aniso_U_11
_atom_site_aniso_U_22
_atom_site_aniso_U_33
_atom_site_aniso_U_23
_atom_site_aniso_U_13
_atom_site_aniso_U_12
C1 0.0313(15) 0.0412(15) 0.0412(16) -0.0006(12) 0.0007(12) 0.0020(13)
O2 0.0599(14) 0.0573(13) 0.0423(11) -0.0021(9) 0.0086(10) 0.0139(11)
C2 0.0341(15) 0.0370(14) 0.0335(14) 0.0036(11) -0.0016(12) 0.0012(12)
C3 0.0355(15) 0.0421(15) 0.0360(13) 0.0035(12) 0.0048(11) -0.0017(14)
C4 0.053(2) 0.0372(16) 0.0541(18) 0.0027(13) 0.0072(16) -0.0045(14)
C5 0.053(2) 0.0393(16) 0.0592(18) -0.0023(13) 0.0074(16) 0.0079(15)
C6 0.0350(16) 0.0542(17) 0.0533(17) 0.0011(14) 0.0058(12) 0.0073(15)
C7 0.0320(15) 0.0413(15) 0.0489(15) 0.0016(12) 0.0008(14) -0.0014(13)
S1 0.0423(4) 0.0603(5) 0.0524(4) 0.0110(4) 0.0146(4) -0.0045(4)
O1 0.0570(15) 0.0592(13) 0.1123(18) 0.0343(13) 0.0179(14) -0.0149(11)
C8 0.0311(14) 0.0494(16) 0.0512(16) -0.0062(14) 0.0106(13) -0.0096(15)
C9 0.0420(17) 0.0493(18) 0.0633(18) -0.0127(14) 0.0095(15) -0.0038(15)
C10 0.0490(18) 0.074(2) 0.0492(17) -0.0139(16) 0.0009(15) -0.0086(18)
C11 0.0363(18) 0.071(2) 0.061(2) -0.0050(17) -0.0036(15) -0.0036(16)
C12 0.0362(17) 0.0563(19) 0.076(2) -0.0165(17) -0.0028(16) 0.0071(15)
C13 0.0366(16) 0.0569(18) 0.0470(17) -0.0131(14) 0.0047(14) -0.0012(15)
C14 0.081(3) 0.113(3) 0.089(3) -0.006(2) -0.023(2) 0.018(3)
C15 0.0371(15) 0.0350(14) 0.0448(15) -0.0009(12) -0.0042(13) 0.0015(13)
C16 0.078(2) 0.0513(18) 0.0469(17) -0.0019(15) -0.0136(16) -0.0132(18)
C17 0.110(3) 0.052(2) 0.065(2) -0.0029(17) -0.013(2) -0.030(2)
C18 0.075(2) 0.0524(19) 0.0653(19) 0.0001(16) -0.0047(19) -0.0258(18)
C19 0.0412(16) 0.0395(15) 0.0452(16) -0.0017(13) -0.0031(13) -0.0020(14)
C20 0.0364(15) 0.0296(13) 0.0409(15) 0.0006(11) -0.0040(12) 0.0027(12)
C21 0.0470(18) 0.0411(16) 0.0512(18) 0.0025(13) -0.0067(15) -0.0070(14)
C22 0.055(2) 0.0501(17) 0.0489(18) -0.0068(14) -0.0133(16) -0.0087(15)
C23 0.0558(19) 0.0517(18) 0.0425(16) -0.0014(14) -0.0043(15) 0.0034(15)
C24 0.0531(19) 0.0454(16) 0.0497(17) 0.0066(15) 0.0035(15) -0.0027(15)
O3 0.1013(18) 0.0879(17) 0.0562(13) 0.0091(12) 0.0089(13) -0.0418(16)
C25 0.098(3) 0.101(3) 0.053(2) 0.012(2) 0.017(2) -0.020(3)

loop_
_atom_type_symbol
_atom_type_description
_atom_type_scat_dispersion_real
_atom_type_scat_dispersion_imag
_atom_type_scat_source
C C 0.0033 0.0016 'International Tables Vol C Tables 4.2.6.8 and 6.1.1.4'
H H 0.0000 0.0000 'International Tables Vol C Tables 4.2.6.8 and 6.1.1.4'
O O 0.0106 0.0060 'International Tables Vol C Tables 4.2.6.8 and 6.1.1.4'
S S 0.1246 0.1234 'International Tables Vol C Tables 4.2.6.8 and 6.1.1.4'

loop_
_geom_angle_atom_site_label_1
_geom_angle_atom_site_label_2
_geom_angle_atom_site_label_3
_geom_angle
O2 C1 C2 106.8(2)
O2 C1 C15 112.8(2)
C2 C1 C15 114.5(2)
C3 C2 C7 116.9(2)
C3 C2 C1 122.9(2)
C7 C2 C1 120.1(2)
C4 C3 C2 121.5(2)
C4 C3 S1 115.5(2)
C2 C3 S1 122.7(2)
C5 C4 C3 119.7(3)
C6 C5 C4 120.1(3)
C5 C6 C7 120.1(2)
C6 C7 C2 121.7(3)
O1 S1 C8 106.62(14)
O1 S1 C3 104.30(13)
C8 S1 C3 101.12(12)
C9 C8 C13 119.5(3)
C9 C8 S1 122.8(2)
C13 C8 S1 117.6(2)
C10 C9 C8 119.7(3)
C9 C10 C11 121.5(3)
C12 C11 C10 117.5(3)
C12 C11 C14 121.1(3)
C10 C11 C14 121.4(3)
C13 C12 C11 122.0(3)
C12 C13 C8 119.6(3)
C16 C15 C20 119.6(2)
C16 C15 C1 121.8(2)
C20 C15 C1 118.5(2)
C15 C16 C17 122.5(3)
C18 C17 C16 112.1(3)
C17 C18 C19 112.7(3)
C20 C19 C24 119.2(3)
C20 C19 C18 119.8(2)
C24 C19 C18 120.9(3)
C19 C20 C21 119.3(2)
C19 C20 C15 118.7(2)
C21 C20 C15 121.9(2)
C22 C21 C20 120.2(3)
C21 C22 C23 121.4(3)
C22 C23 C24 118.7(3)
O3 C24 C23 123.7(3)
O3 C24 C19 115.2(3)
C23 C24 C19 121.1(3)
C24 O3 C25 118.1(3)

loop_
_geom_bond_atom_site_label_1
_geom_bond_atom_site_label_2
_geom_bond_distance
C1 O2 1.425(3)
C1 C2 1.512(3)
C1 C15 1.513(3)
C2 C3 1.388(4)
C2 C7 1.397(4)
C3 C4 1.387(4)
C3 S1 1.816(3)
C4 C5 1.375(4)
C5 C6 1.368(4)
C6 C7 1.375(4)
S1 O1 1.498(2)
S1 C8 1.777(3)
C8 C9 1.383(4)
C8 C13 1.386(4)
C9 C10 1.375(4)
C10 C11 1.390(4)
C11 C12 1.379(4)
C11 C14 1.503(5)
C12 C13 1.372(4)
C15 C16 1.320(4)
C15 C20 1.482(4)
C16 C17 1.497(4)
C17 C18 1.488(4)
C18 C19 1.505(4)
C19 C20 1.390(4)
C19 C24 1.396(4)
C20 C21 1.396(4)
C21 C22 1.367(4)
C22 C23 1.378(4)
C23 C24 1.383(4)
C24 O3 1.364(3)
O3 C25 1.427(3)
